data_4000802
loop_
_publ_author_name
'Meng, Chang-Yu'
'Chen, Hong'
'Wang, Peng'
'Chen, Ling'

_publ_section_title
;
 Syntheses, Structures, and Magnetic and Thermoelectric Properties of
 Double-Tunnel Tellurides: AxRE2Cu6--xTe6(A = K--Cs; RE = La--Nd)
;
_journal_issue 22
_journal_name_full 'Chemistry of Materials'
_journal_page_first 4910
_journal_paper_doi 10.1021/cm201574a
_journal_volume 23
_journal_year 2011
_chemical_formula_moiety 'Ce0.67 Cs0.26 Cu1.74 Te2'
_chemical_formula_sum 'Ce0.67 Cs0.26 Cu1.74 Te2'
_chemical_formula_weight 493.50
_chemical_name_systematic
; 
 ? 
;
_space_group_IT_number 176
_symmetry_cell_setting hexagonal
_symmetry_space_group_name_Hall '-P 6c'
_symmetry_space_group_name_H-M 'P 63/m'
_atom_sites_solution_primary direct
_atom_sites_solution_secondary difmap
_audit_creation_method SHELXL-97
_cell_angle_alpha 90.00
_cell_angle_beta 90.00
_cell_angle_gamma 120.00
_cell_formula_units_Z 3
_cell_length_a 10.0777(7)
_cell_length_b 10.0777(7)
_cell_length_c 4.1918(5)
_cell_measurement_reflns_used 479
_cell_measurement_temperature 293(2)
_cell_measurement_theta_max 27.4680
_cell_measurement_theta_min 2.3335
_cell_volume 368.68(6)
_computing_cell_refinement 'Bruker XSCANS'
_computing_data_collection 'Bruker XSCANS'
_computing_data_reduction 'Bruker SHELXTL'
_computing_molecular_graphics 'Bruker SHELXTL'
_computing_publication_material 'Bruker SHELXTL'
_computing_structure_refinement 'SHELXL-97 (Sheldrick, 1997)'
_computing_structure_solution 'SHELXS-97 (Sheldrick, 1990)'
_diffrn_ambient_temperature 293(2)
_diffrn_detector_area_resol_mean 13.6612
_diffrn_measured_fraction_theta_full 1.000
_diffrn_measured_fraction_theta_max 1.000
_diffrn_measurement_device_type SCXMini
_diffrn_measurement_method CCD_Profile_fitting
_diffrn_radiation_monochromator graphite
_diffrn_radiation_source 'fine-focus sealed tube'
_diffrn_radiation_type MoK\a
_diffrn_radiation_wavelength 0.71073
_diffrn_reflns_av_R_equivalents 0.0225
_diffrn_reflns_av_sigmaI/netI 0.0110
_diffrn_reflns_limit_h_max 12
_diffrn_reflns_limit_h_min -13
_diffrn_reflns_limit_k_max 13
_diffrn_reflns_limit_k_min -10
_diffrn_reflns_limit_l_max 5
_diffrn_reflns_limit_l_min -5
_diffrn_reflns_number 2882
_diffrn_reflns_theta_full 27.47
_diffrn_reflns_theta_max 27.47
_diffrn_reflns_theta_min 2.33
_exptl_absorpt_coefficient_mu 26.897
_exptl_absorpt_correction_T_max 1.0000
_exptl_absorpt_correction_T_min 0.5802
_exptl_absorpt_correction_type multi-scan
_exptl_crystal_colour gray
_exptl_crystal_density_diffrn 6.668
_exptl_crystal_density_method 'not measured'
_exptl_crystal_description rod
_exptl_crystal_F_000 622
_exptl_crystal_size_max 0.14
_exptl_crystal_size_mid 0.12
_exptl_crystal_size_min 0.11
_refine_diff_density_max 1.432
_refine_diff_density_min -1.830
_refine_diff_density_rms 0.212
_refine_ls_extinction_coef 0.0048(5)
_refine_ls_extinction_expression Fc^*^=kFc[1+0.001xFc^2^\l^3^/sin(2\q)]^-1/4^
_refine_ls_extinction_method SHELXL
_refine_ls_goodness_of_fit_ref 1.248
_refine_ls_matrix_type full
_refine_ls_number_parameters 23
_refine_ls_number_reflns 321
_refine_ls_number_restraints 13
_refine_ls_restrained_S_all 1.428
_refine_ls_R_factor_all 0.0207
_refine_ls_R_factor_gt 0.0203
_refine_ls_shift/su_max 0.000
_refine_ls_shift/su_mean 0.000
_refine_ls_structure_factor_coef Fsqd
_refine_ls_weighting_details 'calc w=1/[\s^2^(Fo^2^)+(0.0134P)^2^+3.1912P] where P=(Fo^2^+2Fc^2^)/3'
_refine_ls_weighting_scheme calc
_refine_ls_wR_factor_gt 0.0437
_refine_ls_wR_factor_ref 0.0439
_reflns_number_gt 317
_reflns_number_total 321
_reflns_threshold_expression >2sigma(I)
_cod_data_source_file cm201574a_si_001.cif
_cod_data_source_block Cs0.77Ce2Cu5.23Te6
_cod_depositor_comments
;
The following automatic conversions were performed:

'_symmetry_cell_setting' value 'Hexagonal' changed to 'hexagonal'
according to /home/saulius/struct/CIF-dictionaries/cif_core.dic
dictionary named 'cif_core.dic' version 2.4.1 from
2010-06-29.

'_exptl_absorpt_correction_type' value 'Multi-scan'
changed to 'multi-scan' according to
/home/saulius/struct/CIF-dictionaries/cif_core.dic dictionary named
'cif_core.dic' version 2.4.1 from 2010-06-29.

Automatic conversion script
Id: cif_fix_values 1715 2011-07-08 13:25:40Z adriana 
;
_cod_original_sg_symbol_H-M P6(3)/m
_cod_database_code 4000802

loop_
_symmetry_equiv_pos_as_xyz
'x, y, z'
'-y, x-y, z'
'-x+y, -x, z'
'-x, -y, z+1/2'
'y, -x+y, z+1/2'
'x-y, x, z+1/2'
'-x, -y, -z'
'y, -x+y, -z'
'x-y, x, -z'
'x, y, -z-1/2'
'-y, x-y, -z-1/2'
'-x+y, -x, -z-1/2'

loop_
_atom_site_label
_atom_site_type_symbol
_atom_site_fract_x
_atom_site_fract_y
_atom_site_fract_z
_atom_site_U_iso_or_equiv
_atom_site_adp_type
_atom_site_occupancy
_atom_site_symmetry_multiplicity
_atom_site_calc_flag
_atom_site_refinement_flags
Cs1 Cs 0.0000 0.0000 0.2500 0.055(4) Uani 0.246(10) 6 d SPU
Cs2 Cs 0.0000 0.0000 0.0000 0.052(5) Uani 0.138(11) 6 d SPU
Ce Ce 0.6667 0.3333 0.2500 0.0143(2) Uani 1 6 d S
Cu Cu 0.56744(15) 0.60235(15) 0.2500 0.0208(3) Uani 0.872(2) 2 d SP
Te Te 0.11927(6) 0.72439(6) 0.2500 0.0158(2) Uani 1 2 d S

loop_
_atom_site_aniso_label
_atom_site_aniso_U_11
_atom_site_aniso_U_22
_atom_site_aniso_U_33
_atom_site_aniso_U_23
_atom_site_aniso_U_13
_atom_site_aniso_U_12
Cs1 0.0203(19) 0.0203(19) 0.126(10) 0.000 0.000 0.0101(10)
Cs2 0.026(4) 0.026(4) 0.102(12) 0.000 0.000 0.0131(18)
Ce 0.0179(3) 0.0179(3) 0.0071(4) 0.000 0.000 0.00896(15)
Cu 0.0223(6) 0.0272(7) 0.0169(6) 0.000 0.000 0.0153(5)
Te 0.0150(3) 0.0180(3) 0.0120(3) 0.000 0.000 0.0063(2)

loop_
_atom_type_symbol
_atom_type_description
_atom_type_scat_dispersion_real
_atom_type_scat_dispersion_imag
_atom_type_scat_source
Cu Cu 0.3201 1.2651 'International Tables Vol C Tables 4.2.6.8 and 6.1.1.4'
Te Te -0.5308 1.6751 'International Tables Vol C Tables 4.2.6.8 and 6.1.1.4'
Cs Cs -0.3680 2.1192 'International Tables Vol C Tables 4.2.6.8 and 6.1.1.4'
Ce Ce -0.2486 2.6331 'International Tables Vol C Tables 4.2.6.8 and 6.1.1.4'

loop_
_geom_angle_atom_site_label_1
_geom_angle_atom_site_label_2
_geom_angle_atom_site_label_3
_geom_angle
_geom_angle_site_symmetry_1
_geom_angle_site_symmetry_3
Cs2 Cs1 Cs2 180.0 4 .
Cs2 Cs1 Cs1 0.0 4 7_556
Cs2 Cs1 Cs1 180.0 . 7_556
Cs2 Cs1 Cs1 180.0 4 7
Cs2 Cs1 Cs1 0.0 . 7
Cs1 Cs1 Cs1 180.0 7_556 7
Cs2 Cs1 Cs2 180.0 4 4_554
Cs2 Cs1 Cs2 0.0 . 4_554
Cs1 Cs1 Cs2 180.0 7_556 4_554
Cs1 Cs1 Cs2 0.0 7 4_554
Cs2 Cs1 Cs2 0.0 4 1_556
Cs2 Cs1 Cs2 180.0 . 1_556
Cs1 Cs1 Cs2 0.0 7_556 1_556
Cs1 Cs1 Cs2 180.0 7 1_556
Cs2 Cs1 Cs2 180.0 4_554 1_556
Cs2 Cs1 Te 90.0 4 2_665
Cs2 Cs1 Te 90.0 . 2_665
Cs1 Cs1 Te 90.0 7_556 2_665
Cs1 Cs1 Te 90.0 7 2_665
Cs2 Cs1 Te 90.0 4_554 2_665
Cs2 Cs1 Te 90.0 1_556 2_665
Cs2 Cs1 Te 90.0 4 3_455
Cs2 Cs1 Te 90.0 . 3_455
Cs1 Cs1 Te 90.0 7_556 3_455
Cs1 Cs1 Te 90.0 7 3_455
Cs2 Cs1 Te 90.0 4_554 3_455
Cs2 Cs1 Te 90.0 1_556 3_455
Te Cs1 Te 120.0 2_665 3_455
Cs2 Cs1 Te 90.0 4 1_545
Cs2 Cs1 Te 90.0 . 1_545
Cs1 Cs1 Te 90.0 7_556 1_545
Cs1 Cs1 Te 90.0 7 1_545
Cs2 Cs1 Te 90.0 4_554 1_545
Cs2 Cs1 Te 90.0 1_556 1_545
Te Cs1 Te 120.0 2_665 1_545
Te Cs1 Te 120.0 3_455 1_545
Cs2 Cs1 Te 120.662(5) 4 8_445
Cs2 Cs1 Te 59.338(5) . 8_445
Cs1 Cs1 Te 120.662(5) 7_556 8_445
Cs1 Cs1 Te 59.338(5) 7 8_445
Cs2 Cs1 Te 59.338(5) 4_554 8_445
Cs2 Cs1 Te 120.662(5) 1_556 8_445
Te Cs1 Te 149.338(5) 2_665 8_445
Te Cs1 Te 64.526(1) 3_455 8_445
Te Cs1 Te 64.526(1) 1_545 8_445
Cs2 Cs1 Te 59.338(5) 4 9_656
Cs2 Cs1 Te 120.662(5) . 9_656
Cs1 Cs1 Te 59.338(5) 7_556 9_656
Cs1 Cs1 Te 120.662(5) 7 9_656
Cs2 Cs1 Te 120.662(5) 4_554 9_656
Cs2 Cs1 Te 59.338(5) 1_556 9_656
Te Cs1 Te 64.526(1) 2_665 9_656
Te Cs1 Te 149.338(5) 3_455 9_656
Te Cs1 Te 64.526(1) 1_545 9_656
Te Cs1 Te 129.053(3) 8_445 9_656
Cs2 Cs1 Te 59.338(5) 4 8_446
Cs2 Cs1 Te 120.662(5) . 8_446
Cs1 Cs1 Te 59.338(5) 7_556 8_446
Cs1 Cs1 Te 120.662(5) 7 8_446
Cs2 Cs1 Te 120.662(5) 4_554 8_446
Cs2 Cs1 Te 59.338(5) 1_556 8_446
Te Cs1 Te 149.338(5) 2_665 8_446
Te Cs1 Te 64.526(1) 3_455 8_446
Te Cs1 Te 64.526(1) 1_545 8_446
Te Cs1 Te 61.324(11) 8_445 8_446
Te Cs1 Te 96.309(7) 9_656 8_446
Cs1 Cs2 Cs1 180.0 7 .
Cs1 Cs2 Cs2 180.0 7 4
Cs1 Cs2 Cs2 0.0 . 4
Cs1 Cs2 Cs2 0.0 7 4_554
Cs1 Cs2 Cs2 180.0 . 4_554
Cs2 Cs2 Cs2 180.0 4 4_554
Cs1 Cs2 Cs1 180.0 7 7_556
Cs1 Cs2 Cs1 0.0 . 7_556
Cs2 Cs2 Cs1 0.0 4 7_556
Cs2 Cs2 Cs1 180.0 4_554 7_556
Cs1 Cs2 Cs1 0.0 7 1_554
Cs1 Cs2 Cs1 180.0 . 1_554
Cs2 Cs2 Cs1 180.0 4 1_554
Cs2 Cs2 Cs1 0.0 4_554 1_554
Cs1 Cs2 Cs1 180.0 7_556 1_554
Cs1 Cs2 Te 73.489(3) 7 8_445
Cs1 Cs2 Te 106.511(3) . 8_445
Cs2 Cs2 Te 106.511(3) 4 8_445
Cs2 Cs2 Te 73.489(3) 4_554 8_445
Cs1 Cs2 Te 106.511(3) 7_556 8_445
Cs1 Cs2 Te 73.489(3) 1_554 8_445
Cs1 Cs2 Te 106.511(3) 7 2_665
Cs1 Cs2 Te 73.489(3) . 2_665
Cs2 Cs2 Te 73.489(3) 4 2_665
Cs2 Cs2 Te 106.511(3) 4_554 2_665
Cs1 Cs2 Te 73.489(3) 7_556 2_665
Cs1 Cs2 Te 106.511(3) 1_554 2_665
Te Cs2 Te 180.000(14) 8_445 2_665
Cs1 Cs2 Te 106.511(3) 7 3_455
Cs1 Cs2 Te 73.489(3) . 3_455
Cs2 Cs2 Te 73.489(3) 4 3_455
Cs2 Cs2 Te 106.511(3) 4_554 3_455
Cs1 Cs2 Te 73.489(3) 7_556 3_455
Cs1 Cs2 Te 106.511(3) 1_554 3_455
Te Cs2 Te 67.738(3) 8_445 3_455
Te Cs2 Te 112.262(3) 2_665 3_455
Cs1 Cs2 Te 73.489(3) 7 9_655
Cs1 Cs2 Te 106.511(3) . 9_655
Cs2 Cs2 Te 106.511(3) 4 9_655
Cs2 Cs2 Te 73.489(3) 4_554 9_655
Cs1 Cs2 Te 106.511(3) 7_556 9_655
Cs1 Cs2 Te 73.489(3) 1_554 9_655
Te Cs2 Te 112.262(3) 8_445 9_655
Te Cs2 Te 67.738(3) 2_665 9_655
Te Cs2 Te 180.0 3_455 9_655
Cs1 Cs2 Te 106.511(3) 7 1_545
Cs1 Cs2 Te 73.489(3) . 1_545
Cs2 Cs2 Te 73.489(3) 4 1_545
Cs2 Cs2 Te 106.511(3) 4_554 1_545
Cs1 Cs2 Te 73.489(3) 7_556 1_545
Cs1 Cs2 Te 106.511(3) 1_554 1_545
Te Cs2 Te 67.738(3) 8_445 1_545
Te Cs2 Te 112.262(3) 2_665 1_545
Te Cs2 Te 112.262(3) 3_455 1_545
Te Cs2 Te 67.738(3) 9_655 1_545
Cs1 Cs2 Te 73.489(3) 7 7_565
Cs1 Cs2 Te 106.511(3) . 7_565
Cs2 Cs2 Te 106.511(3) 4 7_565
Cs2 Cs2 Te 73.489(3) 4_554 7_565
Cs1 Cs2 Te 106.511(3) 7_556 7_565
Cs1 Cs2 Te 73.489(3) 1_554 7_565
Te Cs2 Te 112.262(3) 8_445 7_565
Te Cs2 Te 67.738(3) 2_665 7_565
Te Cs2 Te 67.738(3) 3_455 7_565
Te Cs2 Te 112.262(3) 9_655 7_565
Te Cs2 Te 180.000(14) 1_545 7_565
Te Ce Te 79.964(15) 7_666 7_665
Te Ce Te 134.946(5) 7_666 9_655
Te Ce Te 83.148(11) 7_665 9_655
Te Ce Te 83.148(11) 7_666 9_656
Te Ce Te 134.945(5) 7_665 9_656
Te Ce Te 79.964(15) 9_655 9_656
Te Ce Te 83.148(11) 7_666 8_556
Te Ce Te 134.946(5) 7_665 8_556
Te Ce Te 134.946(5) 9_655 8_556
Te Ce Te 83.148(11) 9_656 8_556
Te Ce Te 134.946(5) 7_666 8
Te Ce Te 83.148(11) 7_665 8
Te Ce Te 83.148(11) 9_655 8
Te Ce Te 134.946(5) 9_656 8
Te Ce Te 79.964(15) 8_556 8
Te Ce Cu 46.811(14) 7_666 3_665
Te Ce Cu 46.811(14) 7_665 3_665
Te Ce Cu 129.836(15) 9_655 3_665
Te Ce Cu 129.836(15) 9_656 3_665
Te Ce Cu 92.51(2) 8_556 3_665
Te Ce Cu 92.51(2) 8 3_665
Te Ce Cu 92.51(2) 7_666 2_655
Te Ce Cu 92.51(2) 7_665 2_655
Te Ce Cu 46.811(14) 9_655 2_655
Te Ce Cu 46.811(14) 9_656 2_655
Te Ce Cu 129.836(15) 8_556 2_655
Te Ce Cu 129.836(15) 8 2_655
Cu Ce Cu 120.0 3_665 2_655
Te Ce Cu 129.836(15) 7_666 .
Te Ce Cu 129.836(15) 7_665 .
Te Ce Cu 92.51(2) 9_655 .
Te Ce Cu 92.51(2) 9_656 .
Te Ce Cu 46.811(14) 8_556 .
Te Ce Cu 46.811(14) 8 .
Cu Ce Cu 120.0 3_665 .
Cu Ce Cu 120.0 2_655 .
Te Ce Cu 95.03(2) 7_666 8
Te Ce Cu 46.14(2) 7_665 8
Te Ce Cu 45.87(2) 9_655 8
Te Ce Cu 94.83(2) 9_656 8
Te Ce Cu 177.413(14) 8_556 8
Te Ce Cu 102.619(16) 8 8
Cu Ce Cu 87.55(4) 3_665 8
Cu Ce Cu 48.27(3) 2_655 8
Cu Ce Cu 135.11(3) . 8
Te Ce Cu 46.14(2) 7_666 8_556
Te Ce Cu 95.03(2) 7_665 8_556
Te Ce Cu 94.83(2) 9_655 8_556
Te Ce Cu 45.87(2) 9_656 8_556
Te Ce Cu 102.619(16) 8_556 8_556
Te Ce Cu 177.413(14) 8 8_556
Cu Ce Cu 87.55(4) 3_665 8_556
Cu Ce Cu 48.27(3) 2_655 8_556
Cu Ce Cu 135.11(3) . 8_556
Cu Ce Cu 74.80(3) 8 8_556
Te Ce Cu 45.87(2) 7_666 9_656
Te Ce Cu 94.83(2) 7_665 9_656
Te Ce Cu 177.413(14) 9_655 9_656
Te Ce Cu 102.619(16) 9_656 9_656
Te Ce Cu 46.14(2) 8_556 9_656
Te Ce Cu 95.03(2) 8 9_656
Cu Ce Cu 48.27(3) 3_665 9_656
Cu Ce Cu 135.11(3) 2_655 9_656
Cu Ce Cu 87.55(4) . 9_656
Cu Ce Cu 133.192(8) 8 9_656
Cu Ce Cu 86.943(19) 8_556 9_656
Te Cu Te 106.40(5) 8_556 8
Te Cu Te 116.07(4) 8_556 2_665
Te Cu Te 116.07(4) 8 2_665
Te Cu Te 102.94(4) 8_556 3_565
Te Cu Te 102.94(4) 8 3_565
Te Cu Te 110.85(5) 2_665 3_565
Te Cu Cu 132.99(7) 8_556 7_665
Te Cu Cu 58.10(3) 8 7_665
Te Cu Cu 57.97(5) 2_665 7_665
Te Cu Cu 123.22(5) 3_565 7_665
Te Cu Cu 58.10(3) 8_556 7_666
Te Cu Cu 132.99(7) 8 7_666
Te Cu Cu 57.97(5) 2_665 7_666
Te Cu Cu 123.22(5) 3_565 7_666
Cu Cu Cu 98.18(8) 7_665 7_666
Te Cu Ce 65.31(3) 8_556 .
Te Cu Ce 65.31(3) 8 .
Te Cu Ce 91.41(4) 2_665 .
Te Cu Ce 157.74(5) 3_565 .
Cu Cu Ce 68.22(5) 7_665 .
Cu Cu Ce 68.22(5) 7_666 .
Te Cu Ce 161.91(4) 8_556 7_665
Te Cu Ce 88.734(15) 8 7_665
Te Cu Ce 63.26(2) 2_665 7_665
Te Cu Ce 63.15(2) 3_565 7_665
Cu Cu Ce 63.51(4) 7_665 7_665
Cu Cu Ce 118.16(6) 7_666 7_665
Ce Cu Ce 131.73(3) . 7_665
Te Cu Ce 88.734(15) 8_556 7_666
Te Cu Ce 161.91(4) 8 7_666
Te Cu Ce 63.26(2) 2_665 7_666
Te Cu Ce 63.15(2) 3_565 7_666
Cu Cu Ce 118.16(6) 7_665 7_666
Cu Cu Ce 63.51(4) 7_666 7_666
Ce Cu Ce 131.73(3) . 7_666
Ce Cu Ce 74.80(3) 7_665 7_666
Te Cu Cs1 69.88(3) 8_556 1_665
Te Cu Cs1 69.88(3) 8 1_665
Te Cu Cs1 167.85(5) 2_665 1_665
Te Cu Cs1 57.00(3) 3_565 1_665
Cu Cu Cs1 126.82(5) 7_665 1_665
Cu Cu Cs1 126.82(5) 7_666 1_665
Ce Cu Cs1 100.74(3) . 1_665
Ce Cu Cs1 107.58(3) 7_665 1_665
Ce Cu Cs1 107.58(3) 7_666 1_665
Te Cu Cs2 58.14(3) 8_556 4_665
Te Cu Cs2 81.97(3) 8 4_665
Te Cu Cs2 161.52(3) 2_665 4_665
Te Cu Cs2 58.10(3) 3_565 4_665
Cu Cu Cs2 139.88(5) 7_665 4_665
Cu Cu Cs2 113.47(4) 7_666 4_665
Ce Cu Cs2 100.42(3) . 4_665
Ce Cu Cs2 116.12(3) 7_665 4_665
Ce Cu Cs2 98.39(2) 7_666 4_665
Cs1 Cu Cs2 14.028(5) 1_665 4_665
Te Cu Cs2 81.97(3) 8_556 1_665
Te Cu Cs2 58.14(3) 8 1_665
Te Cu Cs2 161.52(3) 2_665 1_665
Te Cu Cs2 58.10(3) 3_565 1_665
Cu Cu Cs2 113.47(4) 7_665 1_665
Cu Cu Cs2 139.88(5) 7_666 1_665
Ce Cu Cs2 100.42(3) . 1_665
Ce Cu Cs2 98.39(2) 7_665 1_665
Ce Cu Cs2 116.12(3) 7_666 1_665
Cs1 Cu Cs2 14.028(5) 1_665 1_665
Cs2 Cu Cs2 28.056(9) 4_665 1_665
Cu Te Cu 106.40(5) 9 9_556
Cu Te Cu 63.93(4) 9 3_565
Cu Te Cu 63.93(4) 9_556 3_565
Cu Te Cu 126.38(2) 9 2_665
Cu Te Cu 126.38(2) 9_556 2_665
Cu Te Cu 129.15(5) 3_565 2_665
Cu Te Ce 130.73(4) 9 7_666
Cu Te Ce 67.88(3) 9_556 7_666
Cu Te Ce 70.87(2) 3_565 7_666
Cu Te Ce 70.71(2) 2_665 7_666
Cu Te Ce 67.88(3) 9 7_665
Cu Te Ce 130.73(4) 9_556 7_665
Cu Te Ce 70.87(2) 3_565 7_665
Cu Te Ce 70.71(2) 2_665 7_665
Ce Te Ce 79.964(15) 7_666 7_665
Cu Te Cs1 98.19(3) 9 1_565
Cu Te Cs1 98.19(3) 9_556 1_565
Cu Te Cs1 146.56(3) 3_565 1_565
Cu Te Cs1 84.29(3) 2_665 1_565
Ce Te Cs1 130.927(11) 7_666 1_565
Ce Te Cs1 130.927(11) 7_665 1_565
Cu Te Cs2 111.36(3) 9 4_565
Cu Te Cs2 84.78(3) 9_556 4_565
Cu Te Cs2 143.14(3) 3_565 4_565
Cu Te Cs2 84.53(3) 2_665 4_565
Ce Te Cs2 116.453(9) 7_666 4_565
Ce Te Cs2 144.164(14) 7_665 4_565
Cs1 Te Cs2 16.511(3) 1_565 4_565
Cu Te Cs2 84.78(3) 9 1_565
Cu Te Cs2 111.36(3) 9_556 1_565
Cu Te Cs2 143.14(3) 3_565 1_565
Cu Te Cs2 84.53(3) 2_665 1_565
Ce Te Cs2 144.164(14) 7_666 1_565
Ce Te Cs2 116.453(9) 7_665 1_565
Cs1 Te Cs2 16.511(3) 1_565 1_565
Cs2 Te Cs2 33.023(7) 4_565 1_565
Cu Te Cs1 122.07(3) 9 7_566
Cu Te Cs1 73.39(3) 9_556 7_566
Cu Te Cs1 135.87(2) 3_565 7_566
Cu Te Cs1 85.09(3) 2_665 7_566
Ce Te Cs1 103.640(8) 7_666 7_566
Ce Te Cs1 153.023(16) 7_665 7_566
Cs1 Te Cs1 30.662(5) 1_565 7_566
Cs2 Te Cs1 14.151(2) 4_565 7_566
Cs2 Te Cs1 47.173(9) 1_565 7_566
Cu Te Cs1 73.39(3) 9 7_565
Cu Te Cs1 122.07(3) 9_556 7_565
Cu Te Cs1 135.87(2) 3_565 7_565
Cu Te Cs1 85.09(3) 2_665 7_565
Ce Te Cs1 153.023(16) 7_666 7_565
Ce Te Cs1 103.640(8) 7_665 7_565
Cs1 Te Cs1 30.662(5) 1_565 7_565
Cs2 Te Cs1 47.173(9) 4_565 7_565
Cs2 Te Cs1 14.151(2) 1_565 7_565
Cs1 Te Cs1 61.324(11) 7_566 7_565

loop_
_geom_bond_atom_site_label_1
_geom_bond_atom_site_label_2
_geom_bond_distance
_geom_bond_site_symmetry_2
Ce Te 3.2619(5) 7_666
Ce Te 3.2619(5) 7_665
Ce Te 3.2619(5) 9_655
Ce Te 3.2619(5) 9_656
Ce Te 3.2619(5) 8_556
Ce Te 3.2619(5) 8
Ce Cu 3.3258(13) 3_665
Ce Cu 3.3258(13) 2_655
Ce Cu 3.3258(13) .
Ce Cu 3.4508(10) 8
Ce Cu 3.4508(10) 8_556
Ce Cu 3.4508(10) 9_656
Cu Te 2.6175(8) 8_556
Cu Te 2.6175(8) 8
Cu Te 2.6214(14) 2_665
Cu Te 2.6361(14) 3_565
Cu Cu 2.7734(18) 7_665
Cu Cu 2.7734(18) 7_666
Cu Ce 3.4508(10) 7_665
Cu Ce 3.4508(10) 7_666
Te Cu 2.6175(8) 9
Te Cu 2.6175(8) 9_556
Te Cu 2.6214(14) 3_565
Te Cu 2.6362(14) 2_665
Te Ce 3.2619(5) 7_666
Te Ce 3.2619(5) 7_665
